data_2207507
loop_
_publ_author_name
'Lin-Hai Jing'
'Da-Bin Qin'
'Zhi-Hua Mao'
'Shao-Jin Gu'
'Huan-Xia Zhang'

_publ_section_title
;
 Dimethyl naphthalene-1,4-dicarboxylate
;
_journal_coeditor_code CI6715
_journal_issue 12
_journal_name_full 'Acta Crystallographica Section E'
_journal_page_first o4365
_journal_page_last o4366
_journal_paper_doi 10.1107/S1600536805038894
_journal_volume 61
_journal_year 2005
_chemical_formula_iupac 'C14 H12 O4'
_chemical_formula_moiety 'C14 H12 O4'
_chemical_formula_sum 'C14 H12 O4'
_chemical_formula_weight 244.24
_chemical_name_systematic
;
Dimethyl naphthalene-1,4-dicarboxylate
;
_space_group_IT_number 2
_symmetry_cell_setting triclinic
_symmetry_space_group_name_Hall '-P 1'
_symmetry_space_group_name_H-M 'P -1'
_atom_sites_solution_hydrogens mixed
_atom_sites_solution_primary direct
_atom_sites_solution_secondary difmap
_audit_creation_method SHELXL-97
_cell_angle_alpha 75.54(4)
_cell_angle_beta 69.18(5)
_cell_angle_gamma 65.39(4)
_cell_formula_units_Z 2
_cell_length_a 7.979(6)
_cell_length_b 9.222(4)
_cell_length_c 9.653(5)
_cell_measurement_reflns_used 18
_cell_measurement_temperature 291(2)
_cell_measurement_theta_max 7.44
_cell_measurement_theta_min 4.45
_cell_volume 599.3(7)
_computing_cell_refinement DIFRAC
_computing_data_collection 'DIFRAC (Gabe & White, 1993)'
_computing_data_reduction 'NRCVAX (Gabe <i>et al.</i>,  1989)'
_computing_molecular_graphics 'ORTEP-3 for Windows (Farrugia, 1997)'
_computing_publication_material SHELXL97
_computing_structure_refinement 'SHELXL97 (Sheldrick, 1997)'
_computing_structure_solution 'SHELXS97 (Sheldrick, 1997)'
_diffrn_ambient_temperature 291(2)
_diffrn_measured_fraction_theta_full 0.991
_diffrn_measured_fraction_theta_max 0.991
_diffrn_measurement_device_type 'Enraf--Nonius CAD-4'
_diffrn_measurement_method \w/2\q
_diffrn_radiation_monochromator graphite
_diffrn_radiation_source 'fine-focus sealed tube'
_diffrn_radiation_type MoK\a
_diffrn_radiation_wavelength 0.71073
_diffrn_reflns_av_R_equivalents 0.0118
_diffrn_reflns_av_sigmaI/netI 0.0557
_diffrn_reflns_limit_h_max 9
_diffrn_reflns_limit_h_min -8
_diffrn_reflns_limit_k_max 10
_diffrn_reflns_limit_k_min -7
_diffrn_reflns_limit_l_max 11
_diffrn_reflns_limit_l_min -10
_diffrn_reflns_number 2127
_diffrn_reflns_theta_full 25.00
_diffrn_reflns_theta_max 25.00
_diffrn_reflns_theta_min 2.27
_diffrn_standards_decay_% 1.510
_diffrn_standards_interval_count 300
_diffrn_standards_number 3
_exptl_absorpt_coefficient_mu 0.100
_exptl_absorpt_correction_type none
_exptl_crystal_colour colourless
_exptl_crystal_density_diffrn 1.354
_exptl_crystal_density_method 'not measured'
_exptl_crystal_description Block
_exptl_crystal_F_000 256
_exptl_crystal_size_max 0.25
_exptl_crystal_size_mid 0.22
_exptl_crystal_size_min 0.22
_refine_diff_density_max 0.285
_refine_diff_density_min -0.193
_refine_ls_extinction_method none
_refine_ls_goodness_of_fit_ref 0.942
_refine_ls_hydrogen_treatment constr
_refine_ls_matrix_type full
_refine_ls_number_parameters 189
_refine_ls_number_reflns 2087
_refine_ls_number_restraints 0
_refine_ls_restrained_S_all 0.942
_refine_ls_R_factor_all 0.1261
_refine_ls_R_factor_gt 0.0591
_refine_ls_shift/su_max 0.001
_refine_ls_shift/su_mean 0.000
_refine_ls_structure_factor_coef Fsqd
_refine_ls_weighting_details 'calc w = 1/[\s^2^(Fo^2^)+(0.1139P)^2^] where P = (Fo^2^+2Fc^2^)/3'
_refine_ls_weighting_scheme calc
_refine_ls_wR_factor_gt 0.1625
_refine_ls_wR_factor_ref 0.1914
_reflns_number_gt 1022
_reflns_number_total 2087
_reflns_threshold_expression I>2\s(I)
_cod_data_source_file ci6715.cif
_cod_data_source_block I
_cod_depositor_comments
;
The following automatic conversions were performed:
'_symmetry_cell_setting' value 'Triclinic' changed to 'triclinic'
according to '/home/saulius/struct/CIF-dictionaries/cif_core.dic'
dictionary named 'cif_core.dic' version 2.4.1 from 2010-06-29.

Automatic conversion script
Id: cif_fix_enum 1527 2010-12-29 10:47:43Z saulius 

The following automatic conversions were performed:

'_symmetry_cell_setting' value 'Triclinic' changed to 'triclinic'
according to /home/saulius/struct/CIF-dictionaries/cif_core.dic
dictionary named 'cif_core.dic' version 2.4.1 from 2010-06-29.

Automatic conversion script
Id: cif_fix_values 1715 2011-07-08 13:25:40Z adriana 

The following automatic conversions were performed:

'_atom_sites_solution_hydrogens' value 'geom and difmap' was changed
to 'mixed'.

Automatic conversion script
Id: cif_fix_values 6452 2018-10-05 10:23:21Z andrius 
;
_cod_database_code 2207507
_cod_database_fobs_code 2207507

loop_
_symmetry_equiv_pos_as_xyz
'x, y, z'
'-x, -y, -z'

loop_
_atom_site_label
_atom_site_fract_x
_atom_site_fract_y
_atom_site_fract_z
_atom_site_U_iso_or_equiv
_atom_site_adp_type
_atom_site_calc_flag
_atom_site_refinement_flags
_atom_site_occupancy
_atom_site_type_symbol
O1 0.5779(4) 0.2688(3) 0.1447(3) 0.0914(9) Uani d . 1 O
O2 0.7570(5) 0.4124(4) 0.0198(3) 0.1161(12) Uani d . 1 O
O3 -0.0250(3) 0.7539(3) 0.6618(3) 0.0836(8) Uani d . 1 O
O4 0.1299(4) 0.9167(3) 0.6177(3) 0.1102(11) Uani d . 1 O
C1 0.5049(4) 0.5036(3) 0.2404(3) 0.0564(8) Uani d . 1 C
C2 0.3237(5) 0.5041(4) 0.3134(4) 0.0623(9) Uani d . 1 C
C3 0.2014(5) 0.6039(4) 0.4232(4) 0.0589(8) Uani d . 1 C
C4 0.2590(4) 0.7032(3) 0.4642(3) 0.0549(8) Uani d . 1 C
C5 0.5195(5) 0.8058(4) 0.4289(4) 0.0660(9) Uani d . 1 C
C6 0.6993(5) 0.8069(4) 0.3577(4) 0.0745(10) Uani d . 1 C
C7 0.8201(6) 0.7115(4) 0.2437(4) 0.0739(10) Uani d . 1 C
C8 0.7585(5) 0.6159(4) 0.2034(4) 0.0656(9) Uani d . 1 C
C9 0.5720(4) 0.6084(3) 0.2752(3) 0.0562(8) Uani d . 1 C
C10 0.4471(4) 0.7085(3) 0.3907(3) 0.0537(8) Uani d . 1 C
C11 0.6294(5) 0.3933(4) 0.1240(4) 0.0666(9) Uani d . 1 C
C12 0.6901(6) 0.1535(4) 0.0380(5) 0.0989(14) Uani d . 1 C
H12A 0.6978 0.2084 -0.0614 0.148 Uiso calc R 1 H
H12B 0.6297 0.0772 0.0552 0.148 Uiso calc R 1 H
H12C 0.8173 0.0983 0.0493 0.148 Uiso calc R 1 H
C13 0.1207(4) 0.8029(4) 0.5866(4) 0.0626(9) Uani d . 1 C
C14 -0.1693(6) 0.8400(5) 0.7834(5) 0.0974(13) Uani d . 1 C
H14A -0.1079 0.8531 0.8464 0.146 Uiso calc R 1 H
H14B -0.2512 0.7807 0.8405 0.146 Uiso calc R 1 H
H14C -0.2449 0.9437 0.7443 0.146 Uiso calc R 1 H
H2 0.288(5) 0.440(4) 0.283(4) 0.079(11) Uiso d . 1 H
H3 0.073(5) 0.608(3) 0.474(3) 0.069(9) Uiso d . 1 H
H5 0.433(5) 0.867(4) 0.515(4) 0.095(12) Uiso d . 1 H
H6 0.747(6) 0.865(5) 0.397(4) 0.109(13) Uiso d . 1 H
H7 0.950(5) 0.719(3) 0.190(3) 0.066(8) Uiso d . 1 H
H8 0.832(4) 0.552(3) 0.132(4) 0.066(10) Uiso d . 1 H

loop_
_atom_site_aniso_label
_atom_site_aniso_U_11
_atom_site_aniso_U_22
_atom_site_aniso_U_33
_atom_site_aniso_U_12
_atom_site_aniso_U_13
_atom_site_aniso_U_23
O1 0.0827(17) 0.0688(15) 0.107(2) -0.0269(13) 0.0069(15) -0.0342(14)
O2 0.122(2) 0.166(3) 0.0840(19) -0.091(2) 0.0194(18) -0.0574(19)
O3 0.0730(16) 0.0717(14) 0.0965(17) -0.0335(12) 0.0086(14) -0.0292(13)
O4 0.0778(18) 0.119(2) 0.150(3) -0.0515(16) 0.0093(17) -0.076(2)
C1 0.0565(19) 0.0568(18) 0.0554(18) -0.0209(15) -0.0161(16) -0.0046(15)
C2 0.062(2) 0.063(2) 0.068(2) -0.0273(17) -0.0180(18) -0.0113(17)
C3 0.0466(19) 0.0629(19) 0.069(2) -0.0226(15) -0.0125(16) -0.0111(16)
C4 0.0524(18) 0.0495(16) 0.0643(19) -0.0179(14) -0.0211(15) -0.0039(14)
C5 0.058(2) 0.0629(19) 0.083(2) -0.0293(17) -0.0170(19) -0.0103(18)
C6 0.068(2) 0.074(2) 0.091(3) -0.0376(19) -0.018(2) -0.012(2)
C7 0.067(2) 0.075(2) 0.086(2) -0.0425(19) -0.014(2) -0.002(2)
C8 0.058(2) 0.069(2) 0.064(2) -0.0269(17) -0.0092(18) -0.0054(19)
C9 0.0575(19) 0.0569(17) 0.0540(17) -0.0249(15) -0.0169(15) 0.0026(15)
C10 0.0491(17) 0.0500(16) 0.0628(18) -0.0205(14) -0.0193(15) 0.0014(14)
C11 0.060(2) 0.085(2) 0.057(2) -0.0301(18) -0.0122(18) -0.0125(18)
C12 0.099(3) 0.064(2) 0.108(3) -0.015(2) -0.002(2) -0.037(2)
C13 0.0534(19) 0.0549(18) 0.079(2) -0.0197(15) -0.0166(17) -0.0112(17)
C14 0.077(3) 0.096(3) 0.110(3) -0.033(2) 0.011(2) -0.049(2)

loop_
_atom_type_symbol
_atom_type_description
_atom_type_scat_dispersion_real
_atom_type_scat_dispersion_imag
_atom_type_scat_source
C C 0.0033 0.0016 'International Tables Vol C Tables 4.2.6.8 and 6.1.1.4'
H H 0.0000 0.0000 'International Tables Vol C Tables 4.2.6.8 and 6.1.1.4'
O O 0.0106 0.0060 'International Tables Vol C Tables 4.2.6.8 and 6.1.1.4'

loop_
_geom_angle_atom_site_label_1
_geom_angle_atom_site_label_2
_geom_angle_atom_site_label_3
_geom_angle
_geom_angle_publ_flag
C11 O1 C12 116.6(3) y
C13 O3 C14 117.9(3) y
C2 C1 C9 120.2(3) ?
C2 C1 C11 118.6(3) ?
C9 C1 C11 121.2(3) ?
C1 C2 C3 121.2(3) ?
C1 C2 H2 116(2) ?
C3 C2 H2 123(2) ?
C4 C3 C2 121.3(3) ?
C4 C3 H3 116.0(18) ?
C2 C3 H3 122.6(18) ?
C3 C4 C10 119.9(3) ?
C3 C4 C13 117.9(3) ?
C10 C4 C13 122.2(3) ?
C6 C5 C10 121.8(4) ?
C6 C5 H5 122(2) ?
C10 C5 H5 116(2) ?
C5 C6 C7 120.6(4) ?
C5 C6 H6 118(2) ?
C7 C6 H6 121(2) ?
C8 C7 C6 120.0(4) ?
C8 C7 H7 121.3(17) ?
C6 C7 H7 118.6(17) ?
C7 C8 C9 122.0(4) ?
C7 C8 H8 123(2) ?
C9 C8 H8 115(2) ?
C8 C9 C10 117.9(3) ?
C8 C9 C1 123.6(3) ?
C10 C9 C1 118.5(3) ?
C5 C10 C4 123.4(3) ?
C5 C10 C9 117.7(3) ?
C4 C10 C9 118.9(3) ?
O2 C11 O1 121.6(3) y
O2 C11 C1 126.3(3) y
O1 C11 C1 112.1(3) y
O1 C12 H12A 109.5 ?
O1 C12 H12B 109.5 ?
H12A C12 H12B 109.5 ?
O1 C12 H12C 109.5 ?
H12A C12 H12C 109.5 ?
H12B C12 H12C 109.5 ?
O4 C13 O3 120.8(3) y
O4 C13 C4 127.0(3) y
O3 C13 C4 112.2(3) y
O3 C14 H14A 109.5 ?
O3 C14 H14B 109.5 ?
H14A C14 H14B 109.5 ?
O3 C14 H14C 109.5 ?
H14A C14 H14C 109.5 ?
H14B C14 H14C 109.5 ?

loop_
_geom_bond_atom_site_label_1
_geom_bond_atom_site_label_2
_geom_bond_distance
_geom_bond_publ_flag
O1 C11 1.321(4) y
O1 C12 1.447(4) y
O2 C11 1.188(4) y
O3 C13 1.325(4) y
O3 C14 1.442(4) y
O4 C13 1.197(4) y
C1 C2 1.363(5) ?
C1 C9 1.433(4) ?
C1 C11 1.490(4) y
C2 C3 1.388(5) ?
C2 H2 0.90(4) ?
C3 C4 1.367(4) ?
C3 H3 0.95(3) ?
C4 C10 1.430(4) ?
C4 C13 1.494(4) y
C5 C6 1.356(5) ?
C5 C10 1.423(4) ?
C5 H5 0.99(4) ?
C6 C7 1.392(5) ?
C6 H6 0.98(4) ?
C7 C8 1.356(5) ?
C7 H7 1.00(3) ?
C8 C9 1.424(5) ?
C8 H8 0.89(3) ?
C9 C10 1.431(4) ?
C12 H12A 0.96 ?
C12 H12B 0.96 ?
C12 H12C 0.96 ?
C14 H14A 0.96 ?
C14 H14B 0.96 ?
C14 H14C 0.96 ?

loop_
_geom_hbond_atom_site_label_D
_geom_hbond_atom_site_label_H
_geom_hbond_atom_site_label_A
_geom_hbond_site_symmetry_A
_geom_hbond_distance_DH
_geom_hbond_distance_HA
_geom_hbond_distance_DA
_geom_hbond_angle_DHA
C2 H2 O1 . 0.90(4) 2.33(4) 2.688(5) 104(3)
C3 H3 O3 . 0.96(4) 2.25(3) 2.652(5) 105(3)
C5 H5 O4 . 0.99(4) 2.15(4) 2.879(6) 128(3)
C6 H6 O4 2_676 0.98(5) 2.54(5) 3.440(6) 154(3)
C7 H7 O2 2_765 1.00(4) 2.56(3) 3.362(6) 137(2)
C8 H8 O2 . 0.89(3) 2.23(3) 2.891(6) 130(3)

loop_
_cod_related_entry_id
_cod_related_entry_database
_cod_related_entry_code
1 ChemSpider 9239773
